data_2221770
loop_
_publ_author_name
'Qin, Jing'

_publ_section_title
;Diethyl
 1,4-dioxo-1,2,2a,3,4,10b-hexahydro-5<i>H</i>,10<i>H</i>-2,3,4a,10a-tetraazabenzo[<i>g</i>]cyclopenta[<i>cd</i>]azulene-2a,10b-dicarboxylate
;
_journal_coeditor_code NC2142
_journal_issue 5
_journal_name_full 'Acta Crystallographica Section E'
_journal_page_first o1100
_journal_paper_doi 10.1107/S1600536809014548
_journal_volume 65
_journal_year 2009
_chemical_formula_moiety 'C18 H20 N4 O6'
_chemical_formula_sum 'C18 H20 N4 O6'
_chemical_formula_weight 388.38
_chemical_name_systematic
;
Diethyl 1,4-dioxo-1,2,2a,3,4,10b-hexahydro-5<i>H</i>,10<i>H</i>-2,3,4a,10a-
tetraazabenzo[g]cyclopenta[cd]azulene-2a,10b-dicarboxylate
;
_space_group_IT_number 2
_symmetry_cell_setting triclinic
_symmetry_space_group_name_Hall '-P 1'
_symmetry_space_group_name_H-M 'P -1'
_atom_sites_solution_hydrogens geom
_atom_sites_solution_primary direct
_atom_sites_solution_secondary difmap
_audit_creation_method SHELXL-97
_cell_angle_alpha 93.1550(10)
_cell_angle_beta 96.0560(10)
_cell_angle_gamma 112.3970(10)
_cell_formula_units_Z 2
_cell_length_a 8.1394(5)
_cell_length_b 9.4425(5)
_cell_length_c 13.3576(8)
_cell_measurement_reflns_used 3262
_cell_measurement_temperature 294(2)
_cell_measurement_theta_max 27.50
_cell_measurement_theta_min 2.35
_cell_volume 938.80(9)
_computing_cell_refinement 'SAINT (Bruker, 2001)'
_computing_data_collection 'SMART (Bruker, 2001)'
_computing_data_reduction 'SAINT (Bruker, 2001)'
_computing_molecular_graphics 'SHELXTL (Sheldrick, 2008)'
_computing_publication_material 'SHELXTL (Sheldrick, 2008)'
_computing_structure_refinement 'SHELXL97 (Sheldrick, 2008)'
_computing_structure_solution 'SHELXS97 (Sheldrick, 2008)'
_diffrn_ambient_temperature 294(2)
_diffrn_measured_fraction_theta_full 0.984
_diffrn_measured_fraction_theta_max 0.984
_diffrn_measurement_device_type 'Bruker SMART 4K CCD area-detector'
_diffrn_measurement_method '\f and \w'
_diffrn_radiation_monochromator graphite
_diffrn_radiation_source 'fine-focus sealed tube'
_diffrn_radiation_type MoK\a
_diffrn_radiation_wavelength 0.71073
_diffrn_reflns_av_R_equivalents 0.0202
_diffrn_reflns_av_sigmaI/netI 0.0303
_diffrn_reflns_limit_h_max 8
_diffrn_reflns_limit_h_min -10
_diffrn_reflns_limit_k_max 11
_diffrn_reflns_limit_k_min -11
_diffrn_reflns_limit_l_max 16
_diffrn_reflns_limit_l_min -16
_diffrn_reflns_number 7700
_diffrn_reflns_theta_full 26.00
_diffrn_reflns_theta_max 26.00
_diffrn_reflns_theta_min 1.54
_diffrn_standards_decay_% 0
_diffrn_standards_interval_time 0
_diffrn_standards_number 0
_exptl_absorpt_coefficient_mu 0.105
_exptl_absorpt_correction_T_max 0.9891
_exptl_absorpt_correction_T_min 0.9764
_exptl_absorpt_correction_type multi-scan
_exptl_absorpt_process_details '(SADABS; Sheldrick, 1997)'
_exptl_crystal_colour colorless
_exptl_crystal_density_diffrn 1.374
_exptl_crystal_density_method 'not measured'
_exptl_crystal_description block
_exptl_crystal_F_000 408
_exptl_crystal_size_max 0.20
_exptl_crystal_size_mid 0.20
_exptl_crystal_size_min 0.10
_refine_diff_density_max 0.275
_refine_diff_density_min -0.198
_refine_ls_extinction_method none
_refine_ls_goodness_of_fit_ref 1.052
_refine_ls_hydrogen_treatment mixed
_refine_ls_matrix_type full
_refine_ls_number_parameters 261
_refine_ls_number_reflns 3624
_refine_ls_number_restraints 0
_refine_ls_restrained_S_all 1.052
_refine_ls_R_factor_all 0.0588
_refine_ls_R_factor_gt 0.0493
_refine_ls_shift/su_max 0.005
_refine_ls_shift/su_mean 0.000
_refine_ls_structure_factor_coef Fsqd
_refine_ls_weighting_details 'calc w=1/[\s^2^(Fo^2^)+(0.0741P)^2^+0.3055P] where P=(Fo^2^+2Fc^2^)/3'
_refine_ls_weighting_scheme calc
_refine_ls_wR_factor_gt 0.1334
_refine_ls_wR_factor_ref 0.1439
_reflns_number_gt 3028
_reflns_number_total 3624
_reflns_threshold_expression I>2\s(I)
_cod_data_source_file nc2142.cif
_cod_data_source_block I
_cod_database_code 2221770
_cod_database_fobs_code 2221770

loop_
_symmetry_equiv_pos_as_xyz
'x, y, z'
'-x, -y, -z'

loop_
_atom_site_type_symbol
_atom_site_label
_atom_site_fract_x
_atom_site_fract_y
_atom_site_fract_z
_atom_site_U_iso_or_equiv
_atom_site_adp_type
_atom_site_calc_flag
_atom_site_refinement_flags
_atom_site_occupancy
_atom_site_disorder_assembly
_atom_site_disorder_group
C C1 0.7535(3) 0.3332(2) 0.06082(12) 0.0350(4) Uani d . 1 . .
C C2 0.6905(3) 0.1940(2) 0.00001(15) 0.0442(5) Uani d . 1 . .
H H2 0.5714 0.1512 -0.0298 0.053 Uiso calc R 1 . .
C C3 0.8025(3) 0.1180(2) -0.01692(16) 0.0516(5) Uani d . 1 . .
H H3 0.7589 0.0250 -0.0579 0.062 Uiso calc R 1 . .
C C4 0.9787(3) 0.1811(2) 0.02733(16) 0.0515(5) Uani d . 1 . .
H H4 1.0552 0.1318 0.0152 0.062 Uiso calc R 1 . .
C C5 1.0421(3) 0.3177(2) 0.08982(15) 0.0437(5) Uani d . 1 . .
H H5 1.1607 0.3581 0.1207 0.052 Uiso calc R 1 . .
C C6 0.9321(2) 0.3955(2) 0.10733(12) 0.0352(4) Uani d . 1 . .
C C7 0.6302(3) 0.4178(2) 0.07030(12) 0.0375(4) Uani d . 1 . .
H H7A 0.6781 0.5130 0.0391 0.045 Uiso calc R 1 . .
H H7B 0.5141 0.3556 0.0321 0.045 Uiso calc R 1 . .
C C8 1.0095(2) 0.5470(2) 0.17322(13) 0.0359(4) Uani d . 1 . .
H H8A 1.1323 0.5666 0.2006 0.043 Uiso calc R 1 . .
H H8B 1.0123 0.6287 0.1316 0.043 Uiso calc R 1 . .
C C9 0.4886(3) 0.3441(2) 0.22434(14) 0.0392(4) Uani d . 1 . .
C C10 0.9584(3) 0.5307(2) 0.35329(13) 0.0395(4) Uani d . 1 . .
C C11 0.7426(2) 0.5735(2) 0.24235(12) 0.0330(4) Uani d . 1 . .
C C12 0.7751(3) 0.7358(2) 0.20982(13) 0.0372(4) Uani d . 1 . .
C C13 0.9500(4) 1.0015(3) 0.2570(2) 0.0691(7) Uani d . 1 . .
H H13A 1.0481 1.0306 0.2168 0.083 Uiso calc R 1 . .
H H13B 0.8494 1.0152 0.2195 0.083 Uiso calc R 1 . .
C C14 1.0045(7) 1.0966(3) 0.3520(3) 0.1181(14) Uani d . 1 . .
H H14A 0.9041 1.0729 0.3891 0.177 Uiso calc R 1 . .
H H14B 1.0469 1.2031 0.3398 0.177 Uiso calc R 1 . .
H H14C 1.0988 1.0774 0.3906 0.177 Uiso calc R 1 . .
C C15 0.6771(3) 0.5423(2) 0.34897(13) 0.0379(4) Uani d . 1 . .
C C16 0.6154(3) 0.6578(2) 0.40178(14) 0.0412(4) Uani d . 1 . .
C C17 0.4679(4) 0.8288(3) 0.3831(2) 0.0741(8) Uani d . 1 . .
H H17A 0.5609 0.9012 0.4335 0.089 Uiso calc R 1 . .
H H17B 0.3639 0.7756 0.4160 0.089 Uiso calc R 1 . .
C C18 0.4201(6) 0.9114(4) 0.3022(3) 0.1120(13) Uani d . 1 . .
H H18A 0.5252 0.9687 0.2727 0.168 Uiso calc R 1 . .
H H18B 0.3718 0.9808 0.3300 0.168 Uiso calc R 1 . .
H H18C 0.3321 0.8386 0.2511 0.168 Uiso calc R 1 . .
N N1 0.6035(2) 0.45511(17) 0.17377(10) 0.0356(4) Uani d . 1 . .
N N2 0.9101(2) 0.55255(17) 0.25637(10) 0.0345(4) Uani d . 1 . .
N N3 0.5268(3) 0.3968(2) 0.32473(13) 0.0491(4) Uani d . 1 . .
H H3A 0.456(3) 0.355(3) 0.3683(19) 0.059 Uiso d . 1 . .
N N4 0.8307(3) 0.5358(2) 0.40898(13) 0.0532(5) Uani d . 1 . .
H H4A 0.835(3) 0.525(3) 0.472(2) 0.064 Uiso d . 1 . .
O O1 0.37312(19) 0.22369(16) 0.18597(12) 0.0528(4) Uani d . 1 . .
O O2 1.0959(2) 0.51339(19) 0.38374(10) 0.0531(4) Uani d . 1 . .
O O3 0.7018(2) 0.75960(17) 0.13482(10) 0.0552(4) Uani d . 1 . .
O O4 0.8984(2) 0.84003(15) 0.27670(11) 0.0526(4) Uani d . 1 . .
O O5 0.6376(3) 0.68292(19) 0.49151(11) 0.0644(5) Uani d . 1 . .
O O6 0.5323(2) 0.71765(18) 0.33836(11) 0.0556(4) Uani d . 1 . .

loop_
_atom_site_aniso_label
_atom_site_aniso_U_11
_atom_site_aniso_U_22
_atom_site_aniso_U_33
_atom_site_aniso_U_12
_atom_site_aniso_U_13
_atom_site_aniso_U_23
C1 0.0430(10) 0.0384(9) 0.0271(8) 0.0191(8) 0.0058(7) 0.0050(7)
C2 0.0461(11) 0.0437(10) 0.0410(10) 0.0161(9) 0.0054(8) 0.0024(8)
C3 0.0708(15) 0.0391(11) 0.0507(12) 0.0266(11) 0.0138(11) 0.0024(9)
C4 0.0657(15) 0.0492(12) 0.0557(12) 0.0368(11) 0.0181(11) 0.0113(10)
C5 0.0426(11) 0.0528(11) 0.0450(10) 0.0261(10) 0.0106(9) 0.0166(9)
C6 0.0391(10) 0.0427(10) 0.0286(8) 0.0197(8) 0.0072(7) 0.0108(7)
C7 0.0406(10) 0.0476(10) 0.0266(8) 0.0221(9) -0.0021(7) -0.0009(7)
C8 0.0340(10) 0.0443(10) 0.0305(9) 0.0155(8) 0.0059(7) 0.0078(7)
C9 0.0373(10) 0.0384(10) 0.0451(10) 0.0186(9) 0.0059(8) 0.0022(8)
C10 0.0412(11) 0.0464(10) 0.0293(9) 0.0160(9) 0.0003(8) 0.0062(8)
C11 0.0354(10) 0.0382(9) 0.0262(8) 0.0151(8) 0.0042(7) 0.0044(7)
C12 0.0419(10) 0.0411(10) 0.0312(9) 0.0186(9) 0.0061(8) 0.0055(7)
C13 0.0793(18) 0.0386(12) 0.0763(17) 0.0093(12) 0.0038(14) 0.0123(11)
C14 0.170(4) 0.0489(16) 0.107(3) 0.019(2) 0.001(3) -0.0135(16)
C15 0.0405(10) 0.0436(10) 0.0296(9) 0.0160(9) 0.0055(7) 0.0056(7)
C16 0.0412(11) 0.0415(10) 0.0350(10) 0.0092(9) 0.0087(8) -0.0008(8)
C17 0.0743(18) 0.0650(16) 0.096(2) 0.0388(15) 0.0268(15) -0.0014(14)
C18 0.123(3) 0.088(2) 0.143(3) 0.070(2) -0.014(3) 0.001(2)
N1 0.0346(8) 0.0415(8) 0.0296(7) 0.0153(7) 0.0002(6) 0.0005(6)
N2 0.0339(8) 0.0433(8) 0.0263(7) 0.0155(7) 0.0013(6) 0.0051(6)
N3 0.0571(11) 0.0412(9) 0.0423(9) 0.0088(8) 0.0185(8) 0.0041(7)
N4 0.0579(12) 0.0867(14) 0.0265(8) 0.0393(11) 0.0068(8) 0.0152(8)
O1 0.0427(8) 0.0437(8) 0.0624(9) 0.0079(7) 0.0054(7) -0.0045(7)
O2 0.0493(9) 0.0791(11) 0.0373(7) 0.0323(8) 0.0003(6) 0.0148(7)
O3 0.0773(11) 0.0517(9) 0.0407(8) 0.0328(8) -0.0054(7) 0.0069(6)
O4 0.0588(9) 0.0372(7) 0.0505(8) 0.0091(7) -0.0048(7) 0.0069(6)
O5 0.0891(13) 0.0677(10) 0.0367(8) 0.0307(9) 0.0136(8) -0.0042(7)
O6 0.0633(10) 0.0630(9) 0.0520(9) 0.0378(8) 0.0095(7) 0.0002(7)

loop_
_atom_type_symbol
_atom_type_description
_atom_type_scat_dispersion_real
_atom_type_scat_dispersion_imag
_atom_type_scat_source
C C 0.0033 0.0016 'International Tables Vol C Tables 4.2.6.8 and 6.1.1.4'
H H 0.0000 0.0000 'International Tables Vol C Tables 4.2.6.8 and 6.1.1.4'
N N 0.0061 0.0033 'International Tables Vol C Tables 4.2.6.8 and 6.1.1.4'
O O 0.0106 0.0060 'International Tables Vol C Tables 4.2.6.8 and 6.1.1.4'

loop_
_geom_angle_atom_site_label_1
_geom_angle_atom_site_label_2
_geom_angle_atom_site_label_3
_geom_angle_site_symmetry_1
_geom_angle_site_symmetry_3
_geom_angle
_geom_angle_publ_flag
C2 C1 C6 . . 119.23(17) ?
C2 C1 C7 . . 119.00(17) ?
C6 C1 C7 . . 121.69(16) ?
C3 C2 C1 . . 121.0(2) ?
C3 C2 H2 . . 119.5 ?
C1 C2 H2 . . 119.5 ?
C4 C3 C2 . . 119.5(2) ?
C4 C3 H3 . . 120.3 ?
C2 C3 H3 . . 120.3 ?
C3 C4 C5 . . 120.1(2) ?
C3 C4 H4 . . 120.0 ?
C5 C4 H4 . . 120.0 ?
C4 C5 C6 . . 121.16(19) ?
C4 C5 H5 . . 119.4 ?
C6 C5 H5 . . 119.4 ?
C5 C6 C1 . . 118.94(18) ?
C5 C6 C8 . . 119.12(17) ?
C1 C6 C8 . . 121.91(16) ?
N1 C7 C1 . . 115.68(14) ?
N1 C7 H7A . . 108.4 ?
C1 C7 H7A . . 108.4 ?
N1 C7 H7B . . 108.4 ?
C1 C7 H7B . . 108.4 ?
H7A C7 H7B . . 107.4 ?
N2 C8 C6 . . 113.76(15) ?
N2 C8 H8A . . 108.8 ?
C6 C8 H8A . . 108.8 ?
N2 C8 H8B . . 108.8 ?
C6 C8 H8B . . 108.8 ?
H8A C8 H8B . . 107.7 ?
O1 C9 N3 . . 126.68(18) ?
O1 C9 N1 . . 125.85(18) ?
N3 C9 N1 . . 107.45(16) ?
O2 C10 N4 . . 126.78(16) ?
O2 C10 N2 . . 125.11(18) ?
N4 C10 N2 . . 108.09(16) ?
N1 C11 N2 . . 113.91(14) ?
N1 C11 C12 . . 111.49(13) ?
N2 C11 C12 . . 109.92(14) ?
N1 C11 C15 . . 103.63(14) ?
N2 C11 C15 . . 101.80(13) ?
C12 C11 C15 . . 115.76(14) ?
O3 C12 O4 . . 126.43(17) ?
O3 C12 C11 . . 124.36(17) ?
O4 C12 C11 . . 109.19(14) ?
C14 C13 O4 . . 108.9(2) ?
C14 C13 H13A . . 109.9 ?
O4 C13 H13A . . 109.9 ?
C14 C13 H13B . . 109.9 ?
O4 C13 H13B . . 109.9 ?
H13A C13 H13B . . 108.3 ?
C13 C14 H14A . . 109.5 ?
C13 C14 H14B . . 109.5 ?
H14A C14 H14B . . 109.5 ?
C13 C14 H14C . . 109.5 ?
H14A C14 H14C . . 109.5 ?
H14B C14 H14C . . 109.5 ?
N4 C15 N3 . . 114.94(17) ?
N4 C15 C16 . . 110.13(16) ?
N3 C15 C16 . . 109.09(16) ?
N4 C15 C11 . . 102.62(15) ?
N3 C15 C11 . . 101.34(14) ?
C16 C15 C11 . . 118.67(15) ?
O5 C16 O6 . . 125.5(2) ?
O5 C16 C15 . . 121.54(18) ?
O6 C16 C15 . . 112.92(15) ?
O6 C17 C18 . . 108.6(3) ?
O6 C17 H17A . . 110.0 ?
C18 C17 H17A . . 110.0 ?
O6 C17 H17B . . 110.0 ?
C18 C17 H17B . . 110.0 ?
H17A C17 H17B . . 108.3 ?
C17 C18 H18A . . 109.5 ?
C17 C18 H18B . . 109.5 ?
H18A C18 H18B . . 109.5 ?
C17 C18 H18C . . 109.5 ?
H18A C18 H18C . . 109.5 ?
H18B C18 H18C . . 109.5 ?
C9 N1 C11 . . 111.93(14) ?
C9 N1 C7 . . 120.52(15) ?
C11 N1 C7 . . 121.64(15) ?
C10 N2 C11 . . 113.25(15) ?
C10 N2 C8 . . 124.21(15) ?
C11 N2 C8 . . 122.46(13) ?
C9 N3 C15 . . 114.32(16) ?
C9 N3 H3A . . 122.6(16) ?
C15 N3 H3A . . 122.3(16) ?
C10 N4 C15 . . 113.12(15) ?
C10 N4 H4A . . 123.5(17) ?
C15 N4 H4A . . 123.0(17) ?
C12 O4 C13 . . 116.92(16) ?
C16 O6 C17 . . 116.28(18) ?

loop_
_geom_bond_atom_site_label_1
_geom_bond_atom_site_label_2
_geom_bond_site_symmetry_2
_geom_bond_distance
_geom_bond_publ_flag
C1 C2 . 1.390(3) ?
C1 C6 . 1.401(3) ?
C1 C7 . 1.513(2) ?
C2 C3 . 1.386(3) ?
C2 H2 . 0.9300 ?
C3 C4 . 1.375(3) ?
C3 H3 . 0.9300 ?
C4 C5 . 1.382(3) ?
C4 H4 . 0.9300 ?
C5 C6 . 1.387(3) ?
C5 H5 . 0.9300 ?
C6 C8 . 1.508(3) ?
C7 N1 . 1.466(2) ?
C7 H7A . 0.9700 ?
C7 H7B . 0.9700 ?
C8 N2 . 1.451(2) ?
C8 H8A . 0.9700 ?
C8 H8B . 0.9700 ?
C9 O1 . 1.208(2) ?
C9 N3 . 1.365(3) ?
C9 N1 . 1.376(2) ?
C10 O2 . 1.223(2) ?
C10 N4 . 1.354(3) ?
C10 N2 . 1.363(2) ?
C11 N1 . 1.440(2) ?
C11 N2 . 1.445(2) ?
C11 C12 . 1.548(2) ?
C11 C15 . 1.577(2) ?
C12 O3 . 1.188(2) ?
C12 O4 . 1.317(2) ?
C13 C14 . 1.437(4) ?
C13 O4 . 1.466(3) ?
C13 H13A . 0.9700 ?
C13 H13B . 0.9700 ?
C14 H14A . 0.9600 ?
C14 H14B . 0.9600 ?
C14 H14C . 0.9600 ?
C15 N4 . 1.437(2) ?
C15 N3 . 1.441(3) ?
C15 C16 . 1.531(3) ?
C16 O5 . 1.190(2) ?
C16 O6 . 1.311(2) ?
C17 O6 . 1.466(3) ?
C17 C18 . 1.471(4) ?
C17 H17A . 0.9700 ?
C17 H17B . 0.9700 ?
C18 H18A . 0.9600 ?
C18 H18B . 0.9600 ?
C18 H18C . 0.9600 ?
N3 H3A . 0.87(3) ?
N4 H4A . 0.85(3) ?

loop_
_geom_hbond_atom_site_label_D
_geom_hbond_atom_site_label_H
_geom_hbond_atom_site_label_A
_geom_hbond_site_symmetry_A
_geom_hbond_distance_DH
_geom_hbond_distance_HA
_geom_hbond_distance_DA
_geom_hbond_angle_DHA
C7 H7A O3 . 0.97 2.52 3.107(2) 118.6
C17 H17B O2 1_455 0.97 2.58 3.343(3) 135.9
C7 H7B O3 2_665 0.97 2.59 3.478(2) 152.8
N4 H4A O2 2_766 0.85(3) 2.05(3) 2.871(2) 165(2)
N3 H3A O5 2_666 0.87(3) 2.09(3) 2.917(2) 159(2)

loop_
_geom_torsion_atom_site_label_1
_geom_torsion_atom_site_label_2
_geom_torsion_atom_site_label_3
_geom_torsion_atom_site_label_4
_geom_torsion_site_symmetry_1
_geom_torsion_site_symmetry_2
_geom_torsion_site_symmetry_3
_geom_torsion_site_symmetry_4
_geom_torsion
_geom_torsion_publ_flag
C6 C1 C2 C3 . . . . -1.4(3) ?
C7 C1 C2 C3 . . . . 175.22(17) ?
C1 C2 C3 C4 . . . . 0.2(3) ?
C2 C3 C4 C5 . . . . 1.3(3) ?
C3 C4 C5 C6 . . . . -1.5(3) ?
C4 C5 C6 C1 . . . . 0.3(3) ?
C4 C5 C6 C8 . . . . -177.86(17) ?
C2 C1 C6 C5 . . . . 1.2(2) ?
C7 C1 C6 C5 . . . . -175.36(16) ?
C2 C1 C6 C8 . . . . 179.26(16) ?
C7 C1 C6 C8 . . . . 2.7(2) ?
C2 C1 C7 N1 . . . . 124.69(18) ?
C6 C1 C7 N1 . . . . -58.8(2) ?
C5 C6 C8 N2 . . . . -126.25(17) ?
C1 C6 C8 N2 . . . . 55.7(2) ?
N1 C11 C12 O3 . . . . -3.8(3) ?
N2 C11 C12 O3 . . . . 123.5(2) ?
C15 C11 C12 O3 . . . . -121.9(2) ?
N1 C11 C12 O4 . . . . 177.71(15) ?
N2 C11 C12 O4 . . . . -55.00(19) ?
C15 C11 C12 O4 . . . . 59.6(2) ?
N1 C11 C15 N4 . . . . 127.94(15) ?
N2 C11 C15 N4 . . . . 9.48(18) ?
C12 C11 C15 N4 . . . . -109.69(17) ?
N1 C11 C15 N3 . . . . 8.88(17) ?
N2 C11 C15 N3 . . . . -109.58(15) ?
C12 C11 C15 N3 . . . . 131.26(16) ?
N1 C11 C15 C16 . . . . -110.44(17) ?
N2 C11 C15 C16 . . . . 131.09(17) ?
C12 C11 C15 C16 . . . . 11.9(2) ?
N4 C15 C16 O5 . . . . -29.5(3) ?
N3 C15 C16 O5 . . . . 97.5(2) ?
C11 C15 C16 O5 . . . . -147.25(19) ?
N4 C15 C16 O6 . . . . 153.07(17) ?
N3 C15 C16 O6 . . . . -79.91(19) ?
C11 C15 C16 O6 . . . . 35.3(2) ?
O1 C9 N1 C11 . . . . -171.16(18) ?
N3 C9 N1 C11 . . . . 10.2(2) ?
O1 C9 N1 C7 . . . . -17.8(3) ?
N3 C9 N1 C7 . . . . 163.56(16) ?
N2 C11 N1 C9 . . . . 97.72(17) ?
C12 C11 N1 C9 . . . . -137.17(15) ?
C15 C11 N1 C9 . . . . -12.01(18) ?
N2 C11 N1 C7 . . . . -55.3(2) ?
C12 C11 N1 C7 . . . . 69.8(2) ?
C15 C11 N1 C7 . . . . -165.00(14) ?
C1 C7 N1 C9 . . . . -78.3(2) ?
C1 C7 N1 C11 . . . . 72.4(2) ?
O2 C10 N2 C11 . . . . -178.59(18) ?
N4 C10 N2 C11 . . . . -0.2(2) ?
O2 C10 N2 C8 . . . . 4.8(3) ?
N4 C10 N2 C8 . . . . -176.82(17) ?
N1 C11 N2 C10 . . . . -116.92(17) ?
C12 C11 N2 C10 . . . . 117.15(16) ?
C15 C11 N2 C10 . . . . -6.07(19) ?
N1 C11 N2 C8 . . . . 59.8(2) ?
C12 C11 N2 C8 . . . . -66.1(2) ?
C15 C11 N2 C8 . . . . 170.64(15) ?
C6 C8 N2 C10 . . . . 99.2(2) ?
C6 C8 N2 C11 . . . . -77.2(2) ?
O1 C9 N3 C15 . . . . 177.73(18) ?
N1 C9 N3 C15 . . . . -3.7(2) ?
N4 C15 N3 C9 . . . . -113.33(19) ?
C16 C15 N3 C9 . . . . 122.44(18) ?
C11 C15 N3 C9 . . . . -3.5(2) ?
O2 C10 N4 C15 . . . . -174.2(2) ?
N2 C10 N4 C15 . . . . 7.4(2) ?
N3 C15 N4 C10 . . . . 98.4(2) ?
C16 C15 N4 C10 . . . . -137.96(18) ?
C11 C15 N4 C10 . . . . -10.7(2) ?
O3 C12 O4 C13 . . . . 0.2(3) ?
C11 C12 O4 C13 . . . . 178.62(19) ?
C14 C13 O4 C12 . . . . 150.2(3) ?
O5 C16 O6 C17 . . . . 2.3(3) ?
C15 C16 O6 C17 . . . . 179.63(19) ?
C18 C17 O6 C16 . . . . 166.1(2) ?
